data_4513503
loop_
_publ_author_name
'Ho, Tzu-Yan'
'Huang, Sheng-Ming'
'Wu, Jing-Yun'
'Hsu, Kung-Chung'
'Lu, Kuang-Lieh'

_publ_section_title
;
 Direct Guest Exchange Induced Single-Crystal to Single-Crystal
 Transformation Accompanying Irreversible Crystal Expansion in Soft Porous
 Coordination Polymers
;
_journal_issue 9
_journal_name_full 'Crystal Growth &amp; Design'
_journal_page_first 4266
_journal_paper_doi 10.1021/acs.cgd.5b00565
_journal_volume 15
_journal_year 2015
_chemical_formula_sum 'C33 H28 Mn N6 O6'
_chemical_formula_weight 659.55
_chemical_name_systematic
; 
 ? 
;
_space_group_IT_number 15
_symmetry_cell_setting monoclinic
_symmetry_space_group_name_Hall '-C 2yc'
_symmetry_space_group_name_H-M 'C 1 2/c 1'
_atom_sites_solution_hydrogens geom
_atom_sites_solution_primary direct
_atom_sites_solution_secondary difmap
_audit_creation_method SHELXL-97
_cell_angle_alpha 90.00
_cell_angle_beta 124.807(2)
_cell_angle_gamma 90.00
_cell_formula_units_Z 4
_cell_length_a 18.1409(6)
_cell_length_b 16.0861(6)
_cell_length_c 12.4109(4)
_cell_measurement_reflns_used 9969
_cell_measurement_temperature 150(2)
_cell_measurement_theta_max 26.15
_cell_measurement_theta_min 2.53
_cell_volume 2973.71(19)
_computing_cell_refinement 'Bruker SAINT'
_computing_data_collection 'Bruker SMART'
_computing_data_reduction 'Bruker SAINT'
_computing_structure_refinement 'SHELXL-97 (Sheldrick, 1997)'
_computing_structure_solution 'SIR92 (Giacovazzo et al, 1993)'
_diffrn_ambient_temperature 150(2)
_diffrn_measured_fraction_theta_full 0.999
_diffrn_measured_fraction_theta_max 0.999
_diffrn_measurement_device_type 'CCD area detector'
_diffrn_measurement_method 'phi and omega scans'
_diffrn_radiation_monochromator graphite
_diffrn_radiation_source 'fine-focus sealed tube'
_diffrn_radiation_type MoK\a
_diffrn_radiation_wavelength 0.71073
_diffrn_reflns_av_R_equivalents 0.0800
_diffrn_reflns_av_sigmaI/netI 0.0280
_diffrn_reflns_limit_h_max 23
_diffrn_reflns_limit_h_min -23
_diffrn_reflns_limit_k_max 20
_diffrn_reflns_limit_k_min -20
_diffrn_reflns_limit_l_max 15
_diffrn_reflns_limit_l_min -15
_diffrn_reflns_number 71032
_diffrn_reflns_theta_full 27.14
_diffrn_reflns_theta_max 27.14
_diffrn_reflns_theta_min 1.86
_exptl_absorpt_coefficient_mu 0.502
_exptl_absorpt_correction_T_max 0.9705
_exptl_absorpt_correction_T_min 0.7998
_exptl_absorpt_correction_type multi-scan
_exptl_absorpt_process_details 'Bruker SADABS, 1996'
_exptl_crystal_colour yellow
_exptl_crystal_density_diffrn 1.473
_exptl_crystal_density_method 'not measured'
_exptl_crystal_description prism
_exptl_crystal_F_000 1364
_exptl_crystal_size_max 0.38
_exptl_crystal_size_mid 0.12
_exptl_crystal_size_min 0.04
_refine_diff_density_max 0.433
_refine_diff_density_min -0.319
_refine_diff_density_rms 0.055
_refine_ls_extinction_method none
_refine_ls_goodness_of_fit_ref 1.029
_refine_ls_hydrogen_treatment constr
_refine_ls_matrix_type full
_refine_ls_number_parameters 211
_refine_ls_number_reflns 3295
_refine_ls_number_restraints 0
_refine_ls_restrained_S_all 1.029
_refine_ls_R_factor_all 0.0408
_refine_ls_R_factor_gt 0.0337
_refine_ls_shift/su_max 0.001
_refine_ls_shift/su_mean 0.000
_refine_ls_structure_factor_coef Fsqd
_refine_ls_weighting_details 'calc w=1/[\s^2^(Fo^2^)+(0.0265P)^2^+5.8085P] where P=(Fo^2^+2Fc^2^)/3'
_refine_ls_weighting_scheme calc
_refine_ls_wR_factor_gt 0.0782
_refine_ls_wR_factor_ref 0.0823
_reflns_number_gt 2869
_reflns_number_total 3295
_reflns_threshold_expression >2sigma(I)
_cod_data_source_file cg5b00565_si_002.cif
_cod_data_source_block cpd_1tol
_cod_depositor_comments
;
The following automatic conversions were performed:

'_symmetry_cell_setting' value 'Monoclinic' changed to 'monoclinic'
according to
/usr/data/users/saulius/crontab/automatic-downloads/rss-feeds/ACS/lib/dictionaries/cif_core.dic
dictionary named 'cif_core.dic' version 2.4.2 from 2011-04-26.

Automatic conversion script
Id: cif_fix_values 3271 2015-04-21 07:52:19Z andrius 

 Adding full bibliography for 4513503--4513504.cif.
;
_cod_original_cell_volume 2973.70(18)
_cod_original_sg_symbol_H-M C2/c
_cod_database_code 4513503

loop_
_symmetry_equiv_pos_as_xyz
'x, y, z'
'-x, y, -z+1/2'
'x+1/2, y+1/2, z'
'-x+1/2, y+1/2, -z+1/2'
'-x, -y, -z'
'x, -y, z-1/2'
'-x+1/2, -y+1/2, -z'
'x+1/2, -y+1/2, z-1/2'

loop_
_atom_site_label
_atom_site_type_symbol
_atom_site_fract_x
_atom_site_fract_y
_atom_site_fract_z
_atom_site_U_iso_or_equiv
_atom_site_adp_type
_atom_site_occupancy
_atom_site_symmetry_multiplicity
_atom_site_calc_flag
_atom_site_refinement_flags
Mn1 Mn 1.0000 1.14504(2) 0.7500 0.01307(10) Uani 1 2 d S
O1 O 0.92561(8) 1.06135(7) 0.58850(11) 0.0166(2) Uani 1 1 d .
O2 O 0.87687(9) 0.99297(8) 0.69263(12) 0.0220(3) Uani 1 1 d .
N1 N 0.78557(9) 0.73573(9) 0.24897(14) 0.0169(3) Uani 1 1 d .
H101 H 0.7454 0.6955 0.2180 0.020 Uiso 1 1 d R
N2 N 0.89717(9) 0.81689(8) 0.28345(13) 0.0146(3) Uani 1 1 d .
N3 N 0.91453(9) 0.73808(9) 0.10688(13) 0.0169(3) Uani 1 1 d .
C1 C 0.84614(11) 0.75169(10) 0.22012(16) 0.0151(3) Uani 1 1 d .
C2 C 0.86756(11) 0.84690(10) 0.35733(15) 0.0143(3) Uani 1 1 d .
C3 C 0.89649(11) 0.91530(10) 0.44071(15) 0.0150(3) Uani 1 1 d .
H3 H 0.9423 0.9495 0.4539 0.018 Uiso 1 1 calc R
C4 C 0.85457(11) 0.93063(10) 0.50328(16) 0.0154(3) Uani 1 1 d .
C5 C 0.78281(11) 0.87996(11) 0.47878(16) 0.0188(4) Uani 1 1 d .
H5 H 0.7554 0.8920 0.5214 0.023 Uiso 1 1 calc R
C6 C 0.75217(12) 0.81336(11) 0.39401(17) 0.0200(4) Uani 1 1 d .
H6 H 0.7039 0.7812 0.3767 0.024 Uiso 1 1 calc R
C7 C 0.79713(11) 0.79658(10) 0.33545(16) 0.0160(3) Uani 1 1 d .
C8 C 0.88757(11) 0.99921(10) 0.60288(16) 0.0150(3) Uani 1 1 d .
C9 C 0.85360(11) 0.70557(10) 0.12460(16) 0.0157(3) Uani 1 1 d .
C10 C 0.80100(12) 0.63739(11) 0.05502(17) 0.0205(4) Uani 1 1 d .
H10 H 0.7598 0.6163 0.0699 0.025 Uiso 1 1 calc R
C11 C 0.81109(12) 0.60115(11) -0.03727(18) 0.0232(4) Uani 1 1 d .
H11 H 0.7760 0.5559 -0.0865 0.028 Uiso 1 1 calc R
C12 C 0.87417(12) 0.63339(11) -0.05488(17) 0.0230(4) Uani 1 1 d .
H12 H 0.8830 0.6096 -0.1150 0.028 Uiso 1 1 calc R
C13 C 0.92392(12) 0.70175(11) 0.01865(17) 0.0201(4) Uani 1 1 d .
H13 H 0.9660 0.7234 0.0060 0.024 Uiso 1 1 calc R
C14 C 1.0000 0.6944(2) 0.7500 0.0364(7) Uani 1 2 d S
C15 C 0.95663(16) 0.64994(17) 0.6318(3) 0.0462(6) Uani 1 1 d .
H15 H 0.9272 0.6782 0.5522 0.055 Uiso 1 1 calc R
C16 C 0.9577(2) 0.5659(2) 0.6336(4) 0.0789(11) Uani 1 1 d .
H16 H 0.9294 0.5370 0.5547 0.095 Uiso 1 1 calc R
C17 C 1.0000 0.5220(3) 0.7500 0.102(2) Uani 1 2 d S
H17 H 1.0000 0.4642 0.7500 0.122 Uiso 1 2 calc SR
C18 C 1.0000 0.7859(2) 0.7500 0.0528(9) Uani 1 2 d S
H18A H 0.9743 0.8058 0.6625 0.079 Uiso 0.50 1 calc PR
H18B H 1.0605 0.8058 0.8068 0.079 Uiso 0.50 1 calc PR
H18C H 0.9652 0.8058 0.7808 0.079 Uiso 0.50 1 calc PR
O3 O 0.65360(9) 0.61989(8) 0.16624(13) 0.0285(3) Uani 1 1 d .
H102 H 0.6281 0.5991 0.0881 0.043 Uiso 1 1 d R
H103 H 0.6442 0.5917 0.2188 0.043 Uiso 1 1 d R

loop_
_atom_site_aniso_label
_atom_site_aniso_U_11
_atom_site_aniso_U_22
_atom_site_aniso_U_33
_atom_site_aniso_U_23
_atom_site_aniso_U_13
_atom_site_aniso_U_12
Mn1 0.01281(18) 0.01379(18) 0.01415(18) 0.000 0.00860(15) 0.000
O1 0.0175(6) 0.0159(6) 0.0168(6) -0.0009(5) 0.0101(5) -0.0021(5)
O2 0.0304(7) 0.0219(6) 0.0211(6) -0.0033(5) 0.0190(6) -0.0045(5)
N1 0.0171(7) 0.0158(7) 0.0196(7) -0.0031(6) 0.0115(6) -0.0049(6)
N2 0.0141(7) 0.0147(7) 0.0151(7) -0.0011(5) 0.0085(6) -0.0011(5)
N3 0.0162(7) 0.0177(7) 0.0163(7) -0.0014(6) 0.0090(6) -0.0011(6)
C1 0.0141(8) 0.0143(8) 0.0162(8) 0.0012(6) 0.0083(7) 0.0000(6)
C2 0.0131(7) 0.0159(8) 0.0146(8) 0.0023(6) 0.0084(6) 0.0009(6)
C3 0.0141(8) 0.0156(8) 0.0155(8) 0.0006(6) 0.0085(7) -0.0013(6)
C4 0.0148(8) 0.0165(8) 0.0148(8) 0.0004(6) 0.0083(7) -0.0003(6)
C5 0.0187(8) 0.0240(9) 0.0187(8) -0.0024(7) 0.0136(7) -0.0033(7)
C6 0.0187(8) 0.0231(9) 0.0226(9) -0.0022(7) 0.0144(8) -0.0059(7)
C7 0.0158(8) 0.0160(8) 0.0155(8) 0.0000(6) 0.0086(7) -0.0017(6)
C8 0.0123(7) 0.0166(8) 0.0154(8) 0.0009(6) 0.0075(7) 0.0024(6)
C9 0.0136(8) 0.0158(8) 0.0157(8) 0.0010(6) 0.0071(7) 0.0021(6)
C10 0.0187(8) 0.0184(9) 0.0249(9) -0.0031(7) 0.0126(8) -0.0024(7)
C11 0.0225(9) 0.0183(9) 0.0249(9) -0.0060(7) 0.0112(8) -0.0020(7)
C12 0.0241(9) 0.0247(9) 0.0203(9) -0.0048(7) 0.0128(8) 0.0017(7)
C13 0.0202(9) 0.0234(9) 0.0190(8) -0.0012(7) 0.0125(7) -0.0002(7)
C14 0.0237(15) 0.0407(17) 0.0507(19) 0.000 0.0247(15) 0.000
C15 0.0311(12) 0.0618(17) 0.0495(14) -0.0133(12) 0.0253(11) -0.0113(11)
C16 0.0503(18) 0.061(2) 0.124(3) -0.040(2) 0.049(2) -0.0174(16)
C17 0.062(3) 0.044(3) 0.188(7) 0.000 0.064(4) 0.000
C18 0.043(2) 0.043(2) 0.061(2) 0.000 0.0237(19) 0.000
O3 0.0362(8) 0.0310(7) 0.0231(7) -0.0086(6) 0.0197(6) -0.0187(6)

loop_
_atom_type_symbol
_atom_type_description
_atom_type_scat_dispersion_real
_atom_type_scat_dispersion_imag
_atom_type_scat_source
C C 0.0033 0.0016 'International Tables Vol C Tables 4.2.6.8 and 6.1.1.4'
H H 0.0000 0.0000 'International Tables Vol C Tables 4.2.6.8 and 6.1.1.4'
N N 0.0061 0.0033 'International Tables Vol C Tables 4.2.6.8 and 6.1.1.4'
O O 0.0106 0.0060 'International Tables Vol C Tables 4.2.6.8 and 6.1.1.4'
Mn Mn 0.3368 0.7283 'International Tables Vol C Tables 4.2.6.8 and 6.1.1.4'

loop_
_geom_angle_atom_site_label_1
_geom_angle_atom_site_label_2
_geom_angle_atom_site_label_3
_geom_angle
_geom_angle_site_symmetry_1
_geom_angle_site_symmetry_3
O1 Mn1 O1 101.86(6) . 2_756
O1 Mn1 N2 98.44(5) . 5_776
O1 Mn1 N2 101.62(5) 2_756 5_776
O1 Mn1 N2 101.62(5) . 6_576
O1 Mn1 N2 98.44(5) 2_756 6_576
N2 Mn1 N2 147.92(7) 5_776 6_576
O1 Mn1 N3 165.37(5) . 5_776
O1 Mn1 N3 90.23(5) 2_756 5_776
N2 Mn1 N3 70.75(5) 5_776 5_776
N2 Mn1 N3 84.48(5) 6_576 5_776
O1 Mn1 N3 90.23(5) . 6_576
O1 Mn1 N3 165.37(5) 2_756 6_576
N2 Mn1 N3 84.48(5) 5_776 6_576
N2 Mn1 N3 70.75(5) 6_576 6_576
N3 Mn1 N3 79.15(7) 5_776 6_576
C8 O1 Mn1 117.52(10) . .
C1 N1 C7 106.53(13) . .
C1 N1 H101 128.0 . .
C7 N1 H101 125.5 . .
C1 N2 C2 105.40(13) . .
C1 N2 Mn1 119.14(11) . 5_776
C2 N2 Mn1 135.44(11) . 5_776
C13 N3 C9 117.64(15) . .
C13 N3 Mn1 127.51(11) . 5_776
C9 N3 Mn1 114.79(10) . 5_776
N2 C1 N1 112.97(14) . .
N2 C1 C9 121.69(14) . .
N1 C1 C9 125.28(15) . .
N2 C2 C3 130.00(15) . .
N2 C2 C7 108.96(14) . .
C3 C2 C7 121.03(15) . .
C4 C3 C2 117.60(15) . .
C4 C3 H3 121.2 . .
C2 C3 H3 121.2 . .
C3 C4 C5 120.65(15) . .
C3 C4 C8 120.25(15) . .
C5 C4 C8 119.05(14) . .
C6 C5 C4 122.23(15) . .
C6 C5 H5 118.9 . .
C4 C5 H5 118.9 . .
C5 C6 C7 116.61(15) . .
C5 C6 H6 121.7 . .
C7 C6 H6 121.7 . .
N1 C7 C6 132.05(16) . .
N1 C7 C2 106.12(14) . .
C6 C7 C2 121.81(15) . .
O2 C8 O1 124.10(15) . .
O2 C8 C4 119.12(15) . .
O1 C8 C4 116.78(14) . .
N3 C9 C10 122.83(15) . .
N3 C9 C1 113.41(14) . .
C10 C9 C1 123.72(15) . .
C9 C10 C11 118.61(16) . .
C9 C10 H10 120.7 . .
C11 C10 H10 120.7 . .
C12 C11 C10 118.95(16) . .
C12 C11 H11 120.5 . .
C10 C11 H11 120.5 . .
C11 C12 C13 118.73(16) . .
C11 C12 H12 120.6 . .
C13 C12 H12 120.6 . .
N3 C13 C12 123.23(16) . .
N3 C13 H13 118.4 . .
C12 C13 H13 118.4 . .
C15 C14 C15 118.7(3) . 2_756
C15 C14 C18 120.67(17) . .
C15 C14 C18 120.67(17) 2_756 .
C16 C15 C14 119.9(3) . .
C16 C15 H15 120.0 . .
C14 C15 H15 120.0 . .
C15 C16 C17 121.5(4) . .
C15 C16 H16 119.3 . .
C17 C16 H16 119.3 . .
C16 C17 C16 118.6(5) 2_756 .
C16 C17 H17 120.7 2_756 .
C16 C17 H17 120.7 . .
C14 C18 H18A 109.5 . .
C14 C18 H18B 109.5 . .
H18A C18 H18B 109.5 . .
C14 C18 H18C 109.5 . .
H18A C18 H18C 109.5 . .
H18B C18 H18C 109.5 . .
H102 O3 H103 114.9 . .

loop_
_geom_bond_atom_site_label_1
_geom_bond_atom_site_label_2
_geom_bond_distance
_geom_bond_site_symmetry_2
Mn1 O1 2.1361(12) .
Mn1 O1 2.1361(11) 2_756
Mn1 N2 2.2162(13) 5_776
Mn1 N2 2.2162(13) 6_576
Mn1 N3 2.4392(14) 5_776
Mn1 N3 2.4392(14) 6_576
O1 C8 1.284(2) .
O2 C8 1.239(2) .
N1 C1 1.360(2) .
N1 C7 1.377(2) .
N1 H101 0.8819 .
N2 C1 1.321(2) .
N2 C2 1.387(2) .
N2 Mn1 2.2162(13) 5_776
N3 C13 1.335(2) .
N3 C9 1.349(2) .
N3 Mn1 2.4392(14) 5_776
C1 C9 1.469(2) .
C2 C3 1.392(2) .
C2 C7 1.402(2) .
C3 C4 1.384(2) .
C3 H3 0.9300 .
C4 C5 1.414(2) .
C4 C8 1.503(2) .
C5 C6 1.377(2) .
C5 H5 0.9300 .
C6 C7 1.394(2) .
C6 H6 0.9300 .
C9 C10 1.385(2) .
C10 C11 1.387(2) .
C10 H10 0.9300 .
C11 C12 1.383(3) .
C11 H11 0.9300 .
C12 C13 1.384(2) .
C12 H12 0.9300 .
C13 H13 0.9300 .
C14 C15 1.402(3) .
C14 C15 1.402(3) 2_756
C14 C18 1.472(5) .
C15 C16 1.352(4) .
C15 H15 0.9300 .
C16 C17 1.382(5) .
C16 H16 0.9300 .
C17 C16 1.382(5) 2_756
C17 H17 0.9300 .
C18 H18A 0.9600 .
C18 H18B 0.9600 .
C18 H18C 0.9600 .
O3 H102 0.8683 .
O3 H103 0.8872 .
